data_1510398
loop_
_publ_author_name
'Jansen, M.'
'Figulla-Kroschel, C.'

_publ_section_title
;
 Darstellung, Kristallstrukturen und Eigenschaften von Ln4 Au2 O9 (Ln= Nd,
 Sm, Eu)
;
_journal_name_full 'Zeitschrift fuer Anorganische und Allgemeine Chemie'
_journal_page_first 2178
_journal_page_last 2184
_journal_paper_doi 10.1002/1521-3749(200010)626:10<2178::AID-ZAAC2178>3.0.CO;2-#
_journal_volume 626
_journal_year 2000
_chemical_formula_sum 'Au2 Eu4 O9'
_chemical_name_systematic 'Eu4 (Au2 O9)'
_space_group_IT_number 60
_symmetry_space_group_name_Hall '-P 2n 2ab'
_symmetry_space_group_name_H-M 'P b c n'
_cell_angle_alpha 90
_cell_angle_beta 90
_cell_angle_gamma 90
_cell_formula_units_Z 4
_cell_length_a 11.8241
_cell_length_b 5.9922
_cell_length_c 11.8013
_cell_volume 836.150
_citation_journal_id_ASTM ZAACAB
_cod_data_source_file gold_488.cif
_cod_data_source_block Au2Eu4O9
_cod_original_cell_volume 836.15
_cod_database_code 1510398

loop_
_symmetry_equiv_pos_as_xyz
x,y,z
-x+1/2,-y+1/2,z+1/2
x+1/2,-y+1/2,-z
-x,y,-z+1/2
-x,-y,-z
x-1/2,y-1/2,-z-1/2
-x-1/2,y-1/2,z
x,-y,z-1/2

loop_
_atom_site_label
_atom_site_type_symbol
_atom_site_fract_x
_atom_site_fract_y
_atom_site_fract_z
_atom_site_occupancy
_atom_site_U_iso_or_equiv
Au1 Au+3 0.2287 0.0804 0.011 1 0.0
O2 O-2 0.3005 0.127 0.16 1 0.0
O3 O-2 0.081 0.116 0.086 1 0.0
Eu1 Eu+3 0.1592 0.3009 0.2634 1 0.0
O4 O-2 0.338 0.443 0.3482 1 0.0
O1 O-2 0.5 0.04 0.25 1 0.0
Eu2 Eu+3 0.4899 0.2414 0.0903 1 0.0
O5 O-2 0.112 0.44 0.442 1 0.0
